data_2010305
loop_
_publ_author_name
'Huber, F.'
'Remer, J.'
'Sch\"urmann, M.'

_publ_section_title
;
 Diaquadiphenylbis(<i>p</i>-toluenesulfonato)lead--water (1/1)
;
_journal_issue 12
_journal_name_full 'Acta Crystallographica Section C'
_journal_page_first 1913
_journal_page_last 1915
_journal_paper_doi 10.1107/S0108270194007808
_journal_volume 50
_journal_year 1994
_chemical_formula_sum 'C26 H30 O9 Pb S2'
_chemical_formula_weight 757.81
_space_group_IT_number 19
_symmetry_cell_setting orthorhombic
_symmetry_space_group_name_Hall 'P 2ac 2ab'
_symmetry_space_group_name_H-M 'P 21 21 21'
_atom_type_scat_source 'IntTabC Tables 4.2.6.8 and 6.1.1.4'
_cell_angle_alpha 90.
_cell_angle_beta 90.
_cell_angle_gamma 90.
_cell_formula_units_Z 4
_cell_length_a 7.144(2)
_cell_length_b 11.328(3)
_cell_length_c 32.658(9)
_cell_measurement_reflns_used 25
_cell_measurement_temperature 291.0(10)
_cell_measurement_theta_max 13.9
_cell_measurement_theta_min 7.7
_cell_volume 2642.9(13)
_diffrn_measurement_device 'Nicolet R3m/V'
_diffrn_measurement_method \w/2\q
_diffrn_radiation_type MoK\a
_diffrn_radiation_wavelength 0.71073
_diffrn_reflns_av_R_equivalents 0.0317
_diffrn_reflns_limit_h_max 1
_diffrn_reflns_limit_h_min -8
_diffrn_reflns_limit_k_max 13
_diffrn_reflns_limit_k_min 0
_diffrn_reflns_limit_l_max 38
_diffrn_reflns_limit_l_min -38
_diffrn_reflns_number 6187
_diffrn_reflns_theta_max 25.06
_diffrn_standards_decay_% <+-3.4
_diffrn_standards_interval_count 300
_diffrn_standards_number 6
_exptl_absorpt_coefficient_mu 6.595
_exptl_absorpt_correction_T_max 1.000
_exptl_absorpt_correction_T_min 0.923
_exptl_absorpt_correction_type empirical
_exptl_crystal_colour colourless
_exptl_crystal_density_diffrn 1.905
_exptl_crystal_description block
_exptl_crystal_size_max 0.24
_exptl_crystal_size_mid 0.20
_exptl_crystal_size_min 0.18
_refine_diff_density_max 1.151
_refine_diff_density_min -0.732
_refine_ls_extinction_method none
_refine_ls_goodness_of_fit_obs 0.99
_refine_ls_hydrogen_treatment refU
_refine_ls_number_parameters 345
_refine_ls_number_reflns 4689
_refine_ls_R_factor_obs 0.0360
_refine_ls_shift/esd_max 0.001
_refine_ls_structure_factor_coef Fsqd
_refine_ls_weighting_details 'w = 1/[\s^2^(F~o~^2^)+(0.0293P)^2^] where P = (F~o~^2^+2F~c~^2^)/3'
_refine_ls_weighting_scheme calc
_refine_ls_wR_factor_obs 0.0670
_reflns_number_observed 3724
_reflns_number_total 4689
_reflns_observed_criterion I>2\s(I)
_cod_data_source_file ka1085.cif
_cod_data_source_block ka1085a
_cod_depositor_comments
;
The following automatic conversions were performed:

'_refine_ls_weighting_scheme' value '1/[\s^2^(F~o~^2^)+(0.0293P)^2^]
where P = (F~o~^2^+2F~c~^2^)/3' was changed to 'calc'. New tag
'_refine_ls_weighting_details' was created. The value of the new tag
was set to 'w = 1/[\s^2^(F~o~^2^)+(0.0293P)^2^] where P =
(F~o~^2^+2F~c~^2^)/3'.

Automatic conversion script
Id: cif_fix_values 3143 2015-03-26 13:38:13Z robertas 
;
_cod_database_code 2010305

loop_
_symmetry_equiv_pos_as_xyz
x,y,z
1/2-x,-y,1/2+z
-x,1/2+y,1/2-z
1/2+x,1/2-y,-z

loop_
_atom_site_label
_atom_site_fract_x
_atom_site_fract_y
_atom_site_fract_z
_atom_site_U_iso_or_equiv
Pb(1) -.10660(5) .12863(3) .123961(10) .02401(9)
S(1) .3925(4) .2386(2) .13672(6) .0238(5)
S(2) .1973(3) -.1410(2) .11534(6) .0250(5)
O(1) .2039(8) .2252(5) .1191(2) .0279(14)
O(2) .4548(7) .3619(6) .1341(2) .0295(15)
O(3) .5307(7) .1572(5) .1184(2) .031(2)
O(6) .0617(8) -.2324(5) .1272(2) .031(2)
O(7) .3875(9) -.1669(5) .1283(2) .0389(15)
O(8) .1355(9) -.0234(5) .1295(2) .031(2)
C(11) -.1162(13) .1392(8) .1897(2) .024(2)
C(12) -.0615(4) .0455(9) .2124(3) .039(3)
C(13) -.0692(15) .0548(11) .2557(3) .052(3)
C(14) -.1339(16) .1546(10) .2731(3) .044(3)
C(15) -.1805(16) .2497(10) .2508(3) .048(3)
C(16) -.17(4) .2459(9) .2087(3) .033(2)
C(21) .3791(15) .2012(7) .1893(3) .026(2)
C(22) .4201(14) .0896(7) .2023(3) .026(2)
C(23) .4151(15) .0645(8) .2439(3) .034(2)
C(24) .3679(14) .1489(8) .2725(2) .029(2)
C(25) .3228(14) .2605(9) .2586(3) .038(3)
C(26) .3331(14) .2875(8) .2176(3) .037(3)
C(27) .3606(17) .1197(11) .3176(3) .058(3)
C(31) -.1146(13) .1218(8) .0583(2) .026(2)
C(32) -.0342(13) .2100(9) .0365(3) .036(2)
C(33) -.0435(15) .2094(9) -.0057(3) .042(3)
C(34) -.1318(14) .1172(9) -.0257(3) .040(2)
C(35) -.2112(7) .0310(9) -.0038(3) .041(3)
C(36) -.2078(14) .0306(8) .0387(3) .032(3)
C(41) .1998(11) -.1354(9) .0613(2) .024(2)
C(42) .2786(14) -.0408(8) .0412(3) .032(2)
C(43) .2731(15) -.0339(8) -.0008(3) .034(2)
C(44) .1846(12) -.1208(10) -.0243(3) .030(2)
C(45) .1106(17) -.2162(8) -.0036(3) .035(2)
C(46) .1134(14) -.2234(7) .0390(2) .027(2)
C(47) .1669(14) -.1127(10) -.0700(2) .048(3)
O(22) -.1622(9) .3451(5) .1171(2) .044(2)
O(33) -.2576(9) -.0714(5) .1304(2) .039(2)
O(11) .1202(12) .5082(6) .1219(4) .076(3)
H(12) -.0198(14) -.0234(9) .1999(3) .032(6)
H(13) -.0297(15) -.0078(11) .2720(3) .032(6)
H(14) -.1466(16) .1577(10) .3014(3) .032(6)
H(15) -.2214(16) .3181(10) .2638(3) .032(6)
H(16) -.1928(13) .3127(9) .1931(3) .032(6)
H(22) .4511(14) .0310(7) .1835(3) .032(6)
H(23) .4443(15) -.0113(8) .2527(3) .032(6)
H(25) .2850(14) .3181(9) .2771(3) .032(6)
H(26) .3092(14) .3641(8) .2088(3) .032(6)
H(27A) .3255(17) .1889(11) .3328(3) .12(2)
H(27B) .4816(17) .0933(11) .3266(3) .12(2)
H(27C) .2702(17) .0585(11) .3222(3) .12(2)
H(32) .0274(13) .2710(9) .0500(3) .032(6)
H(33) .0093(15) .2707(9) -.0207(3) .032(6)
H(34) -.1358(14) .1152(9) -.0542(3) .032(6)
H(35) -.2706(17) -.0305(9) -.0175(3) .032(6)
H(36) -.2662(14) -.0289(8) .0535(3) .032(6)
H(42) .3361(14) .0189(8) .0562(3) .032(6)
H(43) .3294(15) .0299(8) -.0139(3) .032(6)
H(45) .0573(17) -.2775(8) -.0185(3) .032(6)
H(46) .0576(14) -.2870(7) .0523(2) .032(6)
H(47A) .2255(14) -.0415(10) -.0794(2) .12(2)
H(47B) .0368(14) -.1119(10) -.0774(2) .12(2)
H(47C) .2269(14) -.1796(10) -.0824(2) .12(2)

loop_
_geom_angle_atom_site_label_1
_geom_angle_atom_site_label_2
_geom_angle_atom_site_label_3
_geom_angle_site_symmetry_1
_geom_angle_site_symmetry_2
_geom_angle_site_symmetry_3
_geom_angle
_geom_angle_publ_flag
C(31) Pb(1) C(11) . . . 176.5(3) yes
C(31) Pb(1) O(8) . . . 93.9(3) yes
C(11) Pb(1) O(8) . . . 89.3(3) yes
C(31) Pb(1) O(1) . . . 88.6(3) yes
C(11) Pb(1) O(1) . . . 93.9(3) yes
C(31) Pb(1) O(22) . . . 86.7(3) yes
C(11) Pb(1) O(22) . . . 91.7(3) yes
C(31) Pb(1) O(33) . . . 92.2(3) yes
C(11) Pb(1) O(33) . . . 87.4(3) yes
C(31) Pb(1) O(3) . . 1_455 84.8(3) yes
C(11) Pb(1) O(3) . . 1_455 91.7(3) yes
O(1) Pb(1) O(8) . . . 71.5(2) yes
O(1) Pb(1) O(22) . . . 72.7(2) yes
O(3) Pb(1) O(22) 1_455 . . 73.4(2) yes
O(3) Pb(1) O(33) 1_455 . . 72.1(2) yes
O(8) Pb(1) O(33) . . . 70.3(2) yes
Pb(1) O(1) S(1) . . . 147.0(4) yes
Pb(1) O(8) S(2) . . . 145.3(4) yes
Pb(1) O(3) S(1) . 1_455 1_455 135.3(3) yes
S(1) O(2) O(11) . . . 107.4(3) yes
O(22) O(11) O(2) . . . 103.1(3) yes
O(22) O(11) O(6) . . 1_565 124.5(4) yes
O(2) O(11) O(6) . . 1_565 131.7(4) yes

loop_
_geom_bond_atom_site_label_1
_geom_bond_atom_site_label_2
_geom_bond_site_symmetry_1
_geom_bond_site_symmetry_2
_geom_bond_distance
_geom_bond_publ_flag
Pb(1) C(31) . . 2.146(7) yes
Pb(1) C(11) . . 2.151(7) yes
Pb(1) O(8) . . 2.447(6) yes
Pb(1) O(1) . . 2.478(6) yes
Pb(1) O(22) . . 2.494(5) yes
Pb(1) O(33) . . 2.518(6) yes
Pb(1) O(3) . 1_455 2.617(5) yes
O(11) O(2) . . 2.935(10) yes
O(11) O(22) . . 2.740(10) yes
O(11) O(6) . 1_565 2.973(9) yes
S(1) O(2) . . 1.469(6) yes
S(1) O(1) . . 1.473(6) yes
S(1) O(3) . . 1.477(6) yes
S(2) O(7) . . 1.453(6) yes
S(2) O(6) . . 1.469(6) yes
S(2) O(8) . . 1.478(6) yes
S(1) C(21) . . 1.770(8) yes
S(2) C(41) . . 1.765(8) yes
